data_2300105
loop_
_publ_author_name
'Kusz, Joachim'
'Schollmeyer, Dieter'
'Spiering, Hartmunt'
'G\"utlich, Philipp'

_publ_section_title
;
 The LIESST state of [Fe(pic)~3~]Cl~2~.EtOH -- the superstructure under
 continuous irradiation
;
_journal_coden_ASTM JACGAR
_journal_issue 3
_journal_name_full 'Journal of Applied Crystallography'
_journal_page_first 528
_journal_page_last 536
_journal_paper_doi 10.1107/S0021889805009891
_journal_volume 38
_journal_year 2005
_chemical_formula_moiety 'C18 H24 Fe N6, C2 H6 O, 2(Cl)'
_chemical_formula_sum 'C20 H30 Cl2 Fe N6 O'
_chemical_formula_weight 497.25
_chemical_name_common
;
 tris(2-Picolylamine)-iron(ii) chloride ethanol solvate
;
_chemical_name_systematic
;
 tris(2-Picolylamine)-iron(ii) chloride ethanol solvate
;
_space_group_IT_number 14
_symmetry_cell_setting monoclinic
_symmetry_space_group_name_Hall '-P 2ybc'
_symmetry_space_group_name_H-M 'P 1 21/c 1'
_atom_sites_solution_hydrogens geom
_atom_sites_solution_primary direct
_atom_sites_solution_secondary difmap
_audit_creation_method SHELXL-97
_cell_angle_alpha 90.00
_cell_angle_beta 116.62(3)
_cell_angle_gamma 90.00
_cell_formula_units_Z 4
_cell_length_a 10.7098(17)
_cell_length_b 21.5711(13)
_cell_length_c 11.356(4)
_cell_measurement_reflns_used 25
_cell_measurement_temperature 100.0(10)
_cell_measurement_theta_max 26.8
_cell_measurement_theta_min 21.5
_cell_volume 2345.4(11)
_computing_cell_refinement 'Enraf Nonius Software V5'
_computing_data_collection 'Enraf Nonius Software V5'
_computing_data_reduction 'Corinc (Dr\"ager, 1971)'
_computing_molecular_graphics 'PLATON (Spek, 2003)'
_computing_publication_material 'SHELXL-97 (Sheldrick, 1997)'
_computing_structure_refinement 'SHELXL-97 (Sheldrick, 1997)'
_computing_structure_solution 'SIR-92 (Altomare, 1994)'
_diffrn_ambient_temperature 100(2)
_diffrn_detector_area_resol_mean 'point detector'
_diffrn_measured_fraction_theta_full 0.971
_diffrn_measured_fraction_theta_max 0.971
_diffrn_measurement_device_type 'CAD4 Enraf Nonius'
_diffrn_measurement_method \q/2\w
_diffrn_radiation_monochromator graphite
_diffrn_radiation_source 'rotating anode'
_diffrn_radiation_type CuK\a
_diffrn_radiation_wavelength 1.54178
_diffrn_reflns_av_R_equivalents 0.0557
_diffrn_reflns_av_sigmaI/netI 0.0546
_diffrn_reflns_limit_h_max 13
_diffrn_reflns_limit_h_min -11
_diffrn_reflns_limit_k_max 0
_diffrn_reflns_limit_k_min -26
_diffrn_reflns_limit_l_max 0
_diffrn_reflns_limit_l_min -14
_diffrn_reflns_number 4994
_diffrn_reflns_theta_full 73.96
_diffrn_reflns_theta_max 73.96
_diffrn_reflns_theta_min 4.10
_diffrn_standards_decay_% 1.8
_diffrn_standards_interval_count -
_diffrn_standards_interval_time 60
_diffrn_standards_number 3
_exptl_absorpt_coefficient_mu 7.442
_exptl_absorpt_correction_T_max 0.411
_exptl_absorpt_correction_T_min 0.399
_exptl_absorpt_correction_type psi-scan
_exptl_crystal_colour red
_exptl_crystal_density_diffrn 1.408
_exptl_crystal_density_method 'not measured'
_exptl_crystal_description block
_exptl_crystal_F_000 1040
_exptl_crystal_size_max 0.46
_exptl_crystal_size_mid 0.12
_exptl_crystal_size_min 0.12
_refine_diff_density_max 1.195
_refine_diff_density_min -1.344
_refine_ls_extinction_coef 0.0009(2)
_refine_ls_extinction_expression Fc^*^=kFc[1+0.001xFc^2^\l^3^/sin(2\q)]^-1/4^
_refine_ls_extinction_method SHELXL
_refine_ls_goodness_of_fit_ref 1.035
_refine_ls_hydrogen_treatment mixed
_refine_ls_matrix_type full
_refine_ls_number_parameters 274
_refine_ls_number_reflns 4752
_refine_ls_number_restraints 0
_refine_ls_restrained_S_all 1.035
_refine_ls_R_factor_all 0.0853
_refine_ls_R_factor_gt 0.0644
_refine_ls_shift/su_max 0.000
_refine_ls_shift/su_mean 0.000
_refine_ls_structure_factor_coef Fsqd
_refine_ls_weighting_details 'w=1/[\s^2^(Fo^2^)+(0.1071P)^2^+2.3150P] where P=(Fo^2^+2Fc^2^)/3'
_refine_ls_weighting_scheme calc
_refine_ls_wR_factor_gt 0.1598
_refine_ls_wR_factor_ref 0.1728
_reflns_number_gt 3699
_reflns_number_total 4752
_reflns_threshold_expression >2sigma(I)
_cod_duplicate_entry 2300094
_cod_data_source_file aj5030.cif
_cod_data_source_block fepic100
_cod_depositor_comments
;
The following automatic conversions were performed:

'_refine_ls_weighting_scheme' value 'calc
w=1/[\s^2^(Fo^2^)+(0.1071P)^2^+2.3150P] where P=(Fo^2^+2Fc^2^)/3' was
changed to 'calc'. New tag '_refine_ls_weighting_details' was
created. The value of the new tag was set to
'w=1/[\s^2^(Fo^2^)+(0.1071P)^2^+2.3150P] where P=(Fo^2^+2Fc^2^)/3'.

Automatic conversion script
Id: cif_fix_values 3143 2015-03-26 13:38:13Z robertas 
;
_cod_original_cell_volume 2345.5(9)
_cod_original_sg_symbol_H-M 'P 21/c'
_cod_database_code 2300105

loop_
_symmetry_equiv_pos_as_xyz
'x, y, z'
'-x, y+1/2, -z+1/2'
'-x, -y, -z'
'x, -y-1/2, z-1/2'

loop_
_atom_site_label
_atom_site_fract_x
_atom_site_fract_y
_atom_site_fract_z
_atom_site_U_iso_or_equiv
_atom_site_adp_type
_atom_site_calc_flag
_atom_site_refinement_flags
_atom_site_occupancy
_atom_site_disorder_assembly
_atom_site_disorder_group
_atom_site_type_symbol
Fe1 0.02566(6) 0.13334(3) 0.80177(6) 0.01536(19) Uani d . 1 . . Fe
Cl2 0.26794(10) 0.27443(5) 1.08067(10) 0.0233(2) Uani d . 1 . . Cl
Cl1 -0.13660(10) 0.07046(5) 1.06507(10) 0.0209(2) Uani d . 1 . . Cl
N6 -0.1446(3) 0.18489(16) 0.7613(3) 0.0193(7) Uani d . 1 . . N
N4 0.2194(4) 0.10005(16) 0.8678(4) 0.0209(7) Uani d . 1 . . N
N1 -0.0579(3) 0.05174(16) 0.8199(3) 0.0189(7) Uani d . 1 . . N
H1A -0.1007 0.0556 0.8766 0.023 Uiso d R 1 . . H
H1B 0.0151 0.0233 0.8436 0.023 Uiso d R 1 . . H
N5 0.0973(3) 0.21639(16) 0.7700(4) 0.0194(7) Uani d . 1 . . N
H5A 0.1486 0.2311 0.8588 0.023 Uiso d R 1 . . H
H5B 0.1765 0.2188 0.7447 0.023 Uiso d R 1 . . H
N3 0.0913(4) 0.14741(17) 0.9965(4) 0.0223(8) Uani d . 1 . . N
H3A 0.0286 0.1424 1.0125 0.027 Uiso d R 1 . . H
H3B 0.1131 0.1875 1.0038 0.027 Uiso d R 1 . . H
N2 -0.0475(3) 0.10278(16) 0.6146(3) 0.0184(7) Uani d . 1 . . N
C2 -0.1369(4) 0.05401(19) 0.5837(4) 0.0181(8) Uani d . 1 . . C
C15 -0.2559(4) 0.2827(2) 0.6729(4) 0.0220(9) Uani d . 1 . . C
H15 -0.2551 0.3209 0.6318 0.026 Uiso calc R 1 . . H
O32 0.3055(4) 0.3910(2) 0.9324(5) 0.0490(11) Uani d . 1 . . O
H32 0.2865(14) 0.347(3) 0.980(3) 0.073 Uiso calc R 1 . . H
C18 -0.2507(4) 0.1727(2) 0.7913(4) 0.0223(9) Uani d . 1 . . C
H18 -0.2487 0.1348 0.8346 0.027 Uiso calc R 1 . . H
C5 -0.0655(4) 0.0971(2) 0.3966(4) 0.0232(9) Uani d . 1 . . C
H5 -0.0381 0.1125 0.3333 0.028 Uiso calc R 1 . . H
C8 0.2899(4) 0.09322(19) 0.9997(4) 0.0211(8) Uani d . 1 . . C
C13 -0.0221(4) 0.2552(2) 0.6820(4) 0.0214(9) Uani d . 1 . . C
H13A -0.0449 0.2465 0.5890 0.026 Uiso calc R 1 . . H
H13B 0.0026 0.2996 0.6995 0.026 Uiso calc R 1 . . H
C11 0.4336(5) 0.0815(2) 0.8548(5) 0.0293(10) Uani d . 1 . . C
H11 0.4814 0.0776 0.8021 0.035 Uiso calc R 1 . . H
C3 -0.1933(5) 0.0263(2) 0.4619(4) 0.0240(9) Uani d . 1 . . C
H3 -0.2560 -0.0076 0.4439 0.029 Uiso calc R 1 . . H
C14 -0.1461(4) 0.24092(19) 0.7060(4) 0.0192(8) Uani d . 1 . . C
C16 -0.3655(4) 0.2682(2) 0.7001(5) 0.0245(9) Uani d . 1 . . C
H16 -0.4421 0.2958 0.6767 0.029 Uiso calc R 1 . . H
C1 -0.1709(4) 0.0325(2) 0.6919(4) 0.0203(8) Uani d . 1 . . C
H1AA -0.2605 0.0508 0.6800 0.024 Uiso calc R 1 . . H
H1BB -0.1803 -0.0132 0.6891 0.024 Uiso calc R 1 . . H
C9 0.4314(5) 0.0809(2) 1.0631(5) 0.0292(10) Uani d . 1 . . C
H9 0.4779 0.0767 1.1562 0.035 Uiso calc R 1 . . H
C6 -0.0132(4) 0.12332(19) 0.5200(4) 0.0195(8) Uani d . 1 . . C
H6 0.0495 0.1573 0.5398 0.023 Uiso calc R 1 . . H
C4 -0.1586(5) 0.0479(2) 0.3654(4) 0.0251(9) Uani d . 1 . . C
H4 -0.1973 0.0295 0.2804 0.030 Uiso calc R 1 . . H
C7 0.2016(4) 0.1015(2) 1.0703(4) 0.0233(9) Uani d . 1 . . C
H7A 0.1589 0.0615 1.0751 0.028 Uiso calc R 1 . . H
H7B 0.2598 0.1164 1.1612 0.028 Uiso calc R 1 . . H
C12 0.2915(5) 0.0939(2) 0.7968(5) 0.0246(9) Uani d . 1 . . C
H12 0.2431 0.0983 0.7038 0.030 Uiso calc R 1 . . H
C17 -0.3618(4) 0.2122(2) 0.7626(4) 0.0228(9) Uani d . 1 . . C
H17 -0.4345 0.2014 0.7851 0.027 Uiso calc R 1 . . H
C31 0.4488(6) 0.3963(3) 0.9675(6) 0.0422(13) Uani d . 1 . . C
H31A 0.5007 0.4001 1.0645 0.051 Uiso calc R 1 . . H
H31B 0.4643 0.4349 0.9287 0.051 Uiso calc R 1 . . H
C30 0.5076(6) 0.3428(3) 0.9241(6) 0.0438(14) Uani d . 1 . . C
H30A 0.4971 0.3046 0.9656 0.066 Uiso calc R 1 . . H
H30B 0.6068 0.3502 0.9502 0.066 Uiso calc R 1 . . H
H30C 0.4572 0.3386 0.8281 0.066 Uiso calc R 1 . . H
C10 0.5047(5) 0.0748(2) 0.9898(6) 0.0322(11) Uani d . 1 . . C
H10 0.6020 0.0661 1.0315 0.039 Uiso calc R 1 . . H

loop_
_atom_site_aniso_label
_atom_site_aniso_U_11
_atom_site_aniso_U_22
_atom_site_aniso_U_33
_atom_site_aniso_U_12
_atom_site_aniso_U_13
_atom_site_aniso_U_23
Fe1 0.0088(3) 0.0154(3) 0.0229(3) 0.0001(2) 0.0081(2) -0.0003(2)
Cl2 0.0133(4) 0.0248(5) 0.0335(5) -0.0025(4) 0.0120(4) -0.0050(4)
Cl1 0.0170(5) 0.0228(5) 0.0265(5) 0.0039(4) 0.0129(4) 0.0024(4)
N6 0.0119(16) 0.0197(17) 0.0257(18) 0.0011(13) 0.0079(14) 0.0025(14)
N4 0.0175(17) 0.0151(16) 0.034(2) -0.0005(13) 0.0152(15) -0.0007(14)
N1 0.0140(16) 0.0172(17) 0.0268(18) 0.0013(13) 0.0105(14) -0.0005(13)
N5 0.0135(16) 0.0184(17) 0.0268(18) -0.0010(13) 0.0093(14) -0.0001(14)
N3 0.0156(17) 0.0239(19) 0.033(2) -0.0001(14) 0.0162(15) -0.0027(15)
N2 0.0127(15) 0.0210(17) 0.0229(17) 0.0030(13) 0.0094(14) -0.0006(14)
C2 0.0137(18) 0.020(2) 0.0207(19) 0.0015(15) 0.0074(16) 0.0028(15)
C15 0.019(2) 0.017(2) 0.030(2) 0.0003(16) 0.0099(17) 0.0020(16)
O32 0.037(2) 0.040(2) 0.074(3) 0.0109(18) 0.028(2) 0.016(2)
C18 0.0117(19) 0.026(2) 0.029(2) -0.0019(16) 0.0087(17) 0.0019(17)
C5 0.024(2) 0.026(2) 0.022(2) 0.0007(18) 0.0123(18) 0.0015(16)
C8 0.019(2) 0.0148(19) 0.030(2) -0.0047(15) 0.0113(18) -0.0044(15)
C13 0.021(2) 0.018(2) 0.029(2) 0.0018(16) 0.0140(18) 0.0012(16)
C11 0.024(2) 0.020(2) 0.053(3) 0.0011(18) 0.026(2) 0.000(2)
C3 0.021(2) 0.022(2) 0.030(2) -0.0010(17) 0.0115(19) -0.0019(17)
C14 0.019(2) 0.017(2) 0.022(2) -0.0017(15) 0.0095(17) 0.0024(15)
C16 0.015(2) 0.022(2) 0.035(2) 0.0030(16) 0.0105(18) -0.0003(18)
C1 0.017(2) 0.022(2) 0.024(2) -0.0027(16) 0.0106(17) -0.0008(16)
C9 0.022(2) 0.024(2) 0.040(3) -0.0021(18) 0.012(2) -0.0031(19)
C6 0.0163(19) 0.018(2) 0.027(2) -0.0012(15) 0.0125(17) 0.0000(16)
C4 0.022(2) 0.028(2) 0.022(2) 0.0014(18) 0.0069(18) -0.0008(17)
C7 0.0151(19) 0.032(2) 0.020(2) 0.0026(17) 0.0048(16) -0.0014(17)
C12 0.021(2) 0.021(2) 0.036(2) 0.0016(17) 0.0169(19) -0.0006(17)
C17 0.0134(19) 0.025(2) 0.032(2) -0.0016(16) 0.0121(17) 0.0015(17)
C31 0.030(3) 0.040(3) 0.055(3) -0.001(2) 0.017(3) 0.002(3)
C30 0.036(3) 0.056(4) 0.040(3) 0.020(3) 0.018(2) 0.011(3)
C10 0.015(2) 0.023(2) 0.057(3) -0.0004(17) 0.015(2) -0.004(2)

loop_
_atom_type_symbol
_atom_type_description
_atom_type_scat_dispersion_real
_atom_type_scat_dispersion_imag
_atom_type_scat_source
C C 0.0181 0.0091 'International Tables Vol C Tables 4.2.6.8 and 6.1.1.4'
H H 0.0000 0.0000 'International Tables Vol C Tables 4.2.6.8 and 6.1.1.4'
N N 0.0311 0.0180 'International Tables Vol C Tables 4.2.6.8 and 6.1.1.4'
O O 0.0492 0.0322 'International Tables Vol C Tables 4.2.6.8 and 6.1.1.4'
Cl Cl 0.3639 0.7018 'International Tables Vol C Tables 4.2.6.8 and 6.1.1.4'
Fe Fe -1.1336 3.1974 'International Tables Vol C Tables 4.2.6.8 and 6.1.1.4'

loop_
_geom_angle_atom_site_label_1
_geom_angle_atom_site_label_2
_geom_angle_atom_site_label_3
_geom_angle_site_symmetry_1
_geom_angle_site_symmetry_3
_geom_angle
_geom_angle_publ_flag
N4 Fe1 N6 . . 166.03(15) ?
N4 Fe1 N2 . . 97.21(15) ?
N6 Fe1 N2 . . 93.19(14) ?
N4 Fe1 N3 . . 81.38(15) ?
N6 Fe1 N3 . . 90.12(15) ?
N2 Fe1 N3 . . 169.12(15) ?
N4 Fe1 N1 . . 94.66(14) ?
N6 Fe1 N1 . . 96.17(14) ?
N2 Fe1 N1 . . 80.95(14) ?
N3 Fe1 N1 . . 88.39(15) ?
N4 Fe1 N5 . . 88.41(14) ?
N6 Fe1 N5 . . 81.27(14) ?
N2 Fe1 N5 . . 95.72(15) ?
N3 Fe1 N5 . . 95.03(15) ?
N1 Fe1 N5 . . 175.72(14) ?
C18 N6 C14 . . 116.9(4) ?
C18 N6 Fe1 . . 128.0(3) ?
C14 N6 Fe1 . . 114.9(3) ?
C12 N4 C8 . . 117.8(4) ?
C12 N4 Fe1 . . 126.0(3) ?
C8 N4 Fe1 . . 115.2(3) ?
C1 N1 Fe1 . . 110.5(3) ?
C13 N5 Fe1 . . 109.6(3) ?
C7 N3 Fe1 . . 108.5(3) ?
C6 N2 C2 . . 117.3(4) ?
C6 N2 Fe1 . . 127.8(3) ?
C2 N2 Fe1 . . 114.9(3) ?
N2 C2 C3 . . 122.6(4) ?
N2 C2 C1 . . 115.4(4) ?
C3 C2 C1 . . 122.0(4) ?
C16 C15 C14 . . 119.6(4) ?
N6 C18 C17 . . 123.7(4) ?
C6 C5 C4 . . 119.4(4) ?
N4 C8 C9 . . 122.5(4) ?
N4 C8 C7 . . 114.0(4) ?
C9 C8 C7 . . 123.4(4) ?
N5 C13 C14 . . 109.2(3) ?
C10 C11 C12 . . 119.3(4) ?
C2 C3 C4 . . 119.8(4) ?
N6 C14 C15 . . 122.3(4) ?
N6 C14 C13 . . 115.9(4) ?
C15 C14 C13 . . 121.8(4) ?
C15 C16 C17 . . 118.6(4) ?
N1 C1 C2 . . 109.0(3) ?
C8 C9 C10 . . 119.4(5) ?
N2 C6 C5 . . 122.8(4) ?
C3 C4 C5 . . 118.2(4) ?
N3 C7 C8 . . 108.2(4) ?
N4 C12 C11 . . 122.4(4) ?
C18 C17 C16 . . 118.8(4) ?
O32 C31 C30 . . 114.2(5) ?
C11 C10 C9 . . 118.6(4) ?

loop_
_geom_bond_atom_site_label_1
_geom_bond_atom_site_label_2
_geom_bond_site_symmetry_2
_geom_bond_distance
_geom_bond_publ_flag
Fe1 N4 . 1.997(4) ?
Fe1 N6 . 2.006(3) ?
Fe1 N2 . 2.019(4) ?
Fe1 N3 . 2.021(4) ?
Fe1 N1 . 2.026(4) ?
Fe1 N5 . 2.044(4) ?
N6 C18 . 1.350(5) ?
N6 C14 . 1.359(5) ?
N4 C12 . 1.349(5) ?
N4 C8 . 1.350(6) ?
N1 C1 . 1.475(5) ?
N5 C13 . 1.479(5) ?
N3 C7 . 1.480(5) ?
N2 C6 . 1.355(5) ?
N2 C2 . 1.358(5) ?
C2 C3 . 1.373(6) ?
C2 C1 . 1.504(5) ?
C15 C16 . 1.378(6) ?
C15 C14 . 1.392(6) ?
O32 C31 . 1.406(6) ?
C18 C17 . 1.378(6) ?
C5 C6 . 1.377(6) ?
C5 C4 . 1.390(6) ?
C8 C9 . 1.381(6) ?
C8 C7 . 1.500(6) ?
C13 C14 . 1.503(6) ?
C11 C10 . 1.381(8) ?
C11 C12 . 1.387(6) ?
C3 C4 . 1.386(6) ?
C16 C17 . 1.393(6) ?
C9 C10 . 1.384(7) ?
C31 C30 . 1.500(8) ?
